data_1504774
loop_
_publ_author_name
'Ishihara, Kazuaki'
'Nakano, Kazuhiko'
'Akakura, Matsujiro'

_publ_section_title
;
 Organocatalytic enantioselective Diels-Alder reaction of dienes with
 alpha-(N,N-Diacylamino)acroleins.
;
_journal_issue 13
_journal_name_full 'Organic letters'
_journal_page_first 2893
_journal_page_last 2896
_journal_paper_doi 10.1021/ol8011277
_journal_volume 10
_journal_year 2008
_chemical_absolute_configuration S
_chemical_formula_sum 'C17 H17 N O3'
_chemical_formula_weight 283.32
_chemical_name_common
;
(S)-1-(1,3-dioxoisoindolin-2-yl)-3,
4-dimethylcyclohex-3-enecarbaldehyde
;
_chemical_name_systematic
; 
 ? 
;
_space_group_IT_number 4
_symmetry_cell_setting monoclinic
_symmetry_space_group_name_Hall 'P 2yb'
_symmetry_space_group_name_H-M 'P 1 21 1'
_atom_sites_solution_hydrogens geom
_atom_sites_solution_primary direct
_atom_sites_solution_secondary difmap
_audit_creation_method SHELXL-97
_cell_angle_alpha 90.00
_cell_angle_beta 98.693(4)
_cell_angle_gamma 90.00
_cell_formula_units_Z 8
_cell_length_a 18.719(4)
_cell_length_b 7.5043(15)
_cell_length_c 20.494(4)
_cell_measurement_temperature 223(2)
_cell_volume 2845.8(10)
_computing_cell_refinement 'Bruker SMART APEX'
_computing_data_collection 'Bruker SMART APEX'
_computing_data_reduction 'Bruker SMART APEX'
_computing_molecular_graphics 'ORTEP 3'
_computing_publication_material 'ORTEP 3'
_computing_structure_refinement 'SHELXL-97 (Sheldrick, 1997)'
_computing_structure_solution 'SHELXS-97 (Sheldrick, 1990)'
_diffrn_ambient_temperature 223(2)
_diffrn_detector_area_resol_mean 8.366
_diffrn_measured_fraction_theta_full 0.992
_diffrn_measured_fraction_theta_max 0.992
_diffrn_measurement_device_type 'Bruker SMART APEX'
_diffrn_measurement_method 'omega mode'
_diffrn_radiation_monochromator graphite
_diffrn_radiation_source 'fine-focus sealed tube'
_diffrn_radiation_type MoK\a
_diffrn_radiation_wavelength 0.71073
_diffrn_reflns_av_R_equivalents 0.0220
_diffrn_reflns_av_sigmaI/netI 0.0422
_diffrn_reflns_limit_h_max 25
_diffrn_reflns_limit_h_min -20
_diffrn_reflns_limit_k_max 10
_diffrn_reflns_limit_k_min -9
_diffrn_reflns_limit_l_max 27
_diffrn_reflns_limit_l_min -26
_diffrn_reflns_number 20766
_diffrn_reflns_theta_full 28.37
_diffrn_reflns_theta_max 28.37
_diffrn_reflns_theta_min 1.01
_exptl_absorpt_coefficient_mu 0.091
_exptl_absorpt_correction_T_max 0.9821
_exptl_absorpt_correction_T_min 0.9733
_exptl_absorpt_correction_type empirical
_exptl_absorpt_process_details 'Bruker SMART APEX'
_exptl_crystal_colour colorless
_exptl_crystal_density_diffrn 1.323
_exptl_crystal_density_method 'not measured'
_exptl_crystal_description prism
_exptl_crystal_F_000 1200
_exptl_crystal_size_max 0.30
_exptl_crystal_size_mid 0.20
_exptl_crystal_size_min 0.20
_refine_diff_density_max 0.236
_refine_diff_density_min -0.208
_refine_diff_density_rms 0.039
_refine_ls_abs_structure_details 'Flack H D (1983), Acta Cryst. A39, 876-881'
_refine_ls_abs_structure_Flack 0.2(7)
_refine_ls_extinction_method none
_refine_ls_goodness_of_fit_ref 1.010
_refine_ls_hydrogen_treatment mixed
_refine_ls_matrix_type full
_refine_ls_number_parameters 1018
_refine_ls_number_reflns 12626
_refine_ls_number_restraints 1
_refine_ls_restrained_S_all 1.010
_refine_ls_R_factor_all 0.0649
_refine_ls_R_factor_gt 0.0468
_refine_ls_shift/su_max 0.185
_refine_ls_shift/su_mean 0.003
_refine_ls_structure_factor_coef Fsqd
_refine_ls_weighting_details 'calc w=1/[\s^2^(Fo^2^)+(0.0597P)^2^+0.1880P] where P=(Fo^2^+2Fc^2^)/3'
_refine_ls_weighting_scheme calc
_refine_ls_wR_factor_gt 0.1049
_refine_ls_wR_factor_ref 0.1144
_reflns_number_gt 9888
_reflns_number_total 12626
_reflns_threshold_expression >2sigma(I)
_cod_data_source_file ol8011277-file004.cif
_cod_data_source_block dadmpt1
_cod_original_sg_symbol_H-M P21
_cod_database_code 1504774

loop_
_symmetry_equiv_pos_as_xyz
'x, y, z'
'-x, y+1/2, -z'

loop_
_atom_site_label
_atom_site_type_symbol
_atom_site_fract_x
_atom_site_fract_y
_atom_site_fract_z
_atom_site_U_iso_or_equiv
_atom_site_adp_type
_atom_site_occupancy
_atom_site_symmetry_multiplicity
_atom_site_calc_flag
_atom_site_refinement_flags
O1 O 0.51449(8) 0.2576(2) 0.49958(7) 0.0407(4) Uani 1 1 d .
O2 O -0.01504(8) 0.3069(2) 1.00415(7) 0.0374(3) Uani 1 1 d .
O3 O 0.15442(8) 0.2566(3) 1.01459(7) 0.0459(4) Uani 1 1 d .
N17 N 0.10084(8) 0.7516(2) 0.61538(7) 0.0326(4) Uani 1 1 d .
N20 N 0.39956(9) -0.1552(2) 0.87704(8) 0.0322(4) Uani 1 1 d .
C6 C 0.03127(10) 0.7496(3) 0.64173(9) 0.0311(4) Uani 1 1 d .
C7 C -0.07005(11) 0.1626(3) 0.85980(9) 0.0317(4) Uani 1 1 d .
O8 O 0.46099(9) -0.2084(3) 0.73371(7) 0.0523(4) Uani 1 1 d .
N18 N 0.37928(8) 0.2772(2) 0.59778(7) 0.0306(4) Uani 1 1 d .
O10 O 0.34457(9) 0.2067(3) 0.48742(7) 0.0534(5) Uani 1 1 d .
C11 C 0.57091(11) 0.0941(3) 0.64125(9) 0.0323(5) Uani 1 1 d .
N19 N 0.12041(8) 0.3531(2) 0.90708(7) 0.0299(4) Uani 1 1 d .
O42 O 0.32480(8) -0.0786(3) 0.78069(7) 0.0521(5) Uani 1 1 d .
C85 C 0.16827(11) 0.7420(3) 0.65612(10) 0.0356(5) Uani 1 1 d .
C86 C 0.34541(11) 0.2816(3) 0.65439(10) 0.0350(5) Uani 1 1 d .
O41 O 0.12572(8) 0.4015(3) 0.79551(7) 0.0488(4) Uani 1 1 d .
C17 C 0.02809(11) 0.3849(3) 0.97705(10) 0.0296(4) Uani 1 1 d .
C18 C 0.01107(10) 0.1667(3) 0.88079(10) 0.0281(4) Uani 1 1 d .
C19 C 0.50149(11) -0.3469(3) 0.85850(12) 0.0345(5) Uani 1 1 d .
O20 O 0.43857(8) -0.2268(3) 0.98718(7) 0.0514(5) Uani 1 1 d .
C21 C 0.15508(11) 0.3770(3) 0.85105(10) 0.0335(5) Uani 1 1 d .
C22 C -0.11668(11) 0.6984(3) 0.65551(10) 0.0373(5) Uani 1 1 d .
C23 C 0.00245(12) 0.4980(3) 0.86468(11) 0.0345(5) Uani 1 1 d .
C24 C 0.33237(11) -0.1206(3) 0.83807(10) 0.0339(5) Uani 1 1 d .
C25 C 0.62099(11) -0.2125(3) 0.84647(10) 0.0372(5) Uani 1 1 d .
O26 O 0.06067(8) 0.7265(3) 0.50239(7) 0.0558(5) Uani 1 1 d .
C27 C 0.17012(11) 0.3003(3) 0.96158(9) 0.0326(4) Uani 1 1 d .
C28 C 0.04113(10) 0.3455(3) 0.90648(9) 0.0270(4) Uani 1 1 d .
C29 C 0.26673(11) 0.2521(3) 0.63051(10) 0.0356(5) Uani 1 1 d .
C30 C 0.00048(11) 0.5622(3) 0.63848(12) 0.0359(5) Uani 1 1 d .
O31 O 0.37483(9) 0.3008(3) 0.71040(7) 0.0524(5) Uani 1 1 d .
C32 C 0.49006(10) 0.0964(3) 0.61808(10) 0.0281(4) Uani 1 1 d .
C33 C 0.46951(10) -0.1602(3) 0.85139(9) 0.0296(4) Uani 1 1 d .
C34 C 0.45849(10) 0.2784(3) 0.59755(9) 0.0275(4) Uani 1 1 d .
C35 C 0.23383(11) 0.3569(3) 0.87540(10) 0.0344(5) Uani 1 1 d .
C36 C 0.47133(11) 0.3311(3) 0.52817(10) 0.0316(4) Uani 1 1 d .
C37 C 0.29763(11) 0.7466(3) 0.62613(11) 0.0394(5) Uani 1 1 d .
O38 O 0.04802(11) 0.9587(3) 0.73243(10) 0.0679(6) Uani 1 1 d .
C39 C 0.22352(11) 0.7401(3) 0.61162(9) 0.0332(4) Uani 1 1 d .
O40 O 0.17596(8) 0.7327(3) 0.71529(7) 0.0553(5) Uani 1 1 d .
C41 C 0.16298(12) -0.1627(3) 0.91804(12) 0.0412(5) Uani 1 1 d .
C42 C 0.32938(11) 0.2348(3) 0.54180(9) 0.0347(5) Uani 1 1 d .
C43 C 0.49553(12) 0.4263(3) 0.64273(12) 0.0383(5) Uani 1 1 d .
C44 C -0.07497(11) 0.5545(3) 0.65667(10) 0.0357(5) Uani 1 1 d .
C45 C 0.10870(11) 0.7364(3) 0.54851(10) 0.0379(5) Uani 1 1 d .
C46 C -0.11041(11) 0.3080(3) 0.85550(10) 0.0346(5) Uani 1 1 d .
C47 C 0.18815(11) 0.7338(3) 0.54746(10) 0.0359(5) Uani 1 1 d .
C48 C 0.20255(11) -0.1291(3) 0.86714(11) 0.0380(5) Uani 1 1 d .
C49 C 0.24261(10) 0.3075(3) 0.94117(9) 0.0330(4) Uani 1 1 d .
C50 C -0.09638(16) 0.3698(4) 0.67428(15) 0.0501(6) Uani 1 1 d .
C51 C 0.57976(11) -0.3562(3) 0.84817(10) 0.0352(5) Uani 1 1 d .
C52 C 0.33635(12) 0.7456(3) 0.57354(12) 0.0429(5) Uani 1 1 d .
C53 C 0.04586(12) 0.8086(4) 0.71518(11) 0.0438(6) Uani 1 1 d .
C54 C -0.09837(15) -0.0224(4) 0.84419(13) 0.0442(6) Uani 1 1 d .
C55 C 0.39071(11) -0.1951(3) 0.94246(10) 0.0369(5) Uani 1 1 d .
C56 C 0.25708(11) 0.2265(3) 0.56320(10) 0.0365(5) Uani 1 1 d .
C57 C -0.02328(12) 0.8793(3) 0.60492(11) 0.0369(5) Uani 1 1 d .
C58 C 0.45605(11) -0.1067(3) 0.77755(11) 0.0353(5) Uani 1 1 d .
C59 C 0.19760(12) -0.2082(4) 0.98069(12) 0.0449(6) Uani 1 1 d .
C60 C 0.57663(12) 0.4243(3) 0.64189(13) 0.0423(6) Uani 1 1 d .
C61 C 0.29242(13) 0.3733(3) 0.84230(12) 0.0437(6) Uani 1 1 d .
C62 C 0.60096(13) -0.0914(4) 0.65140(11) 0.0450(6) Uani 1 1 d .
H80 H 0.6512 -0.0852 0.6718 0.068 Uiso 1 1 calc R
H81 H 0.5976 -0.1513 0.6091 0.068 Uiso 1 1 calc R
H82 H 0.5734 -0.1572 0.6799 0.068 Uiso 1 1 calc R
C63 C 0.60968(11) 0.2413(3) 0.65151(10) 0.0393(5) Uani 1 1 d .
C64 C -0.09317(13) 0.8788(3) 0.63490(13) 0.0417(5) Uani 1 1 d .
C65 C -0.07841(12) 0.4917(3) 0.86726(12) 0.0384(5) Uani 1 1 d .
C66 C 0.36931(12) 0.2850(4) 0.94238(13) 0.0484(6) Uani 1 1 d .
C67 C 0.36019(13) 0.3344(4) 0.87705(13) 0.0481(6) Uani 1 1 d .
C68 C 0.52287(12) -0.0239(3) 0.88634(12) 0.0378(5) Uani 1 1 d .
C69 C 0.59279(13) -0.0280(3) 0.85639(14) 0.0436(6) Uani 1 1 d .
C70 C 0.27683(11) -0.1447(3) 0.88125(10) 0.0324(5) Uani 1 1 d .
C71 C 0.18992(13) 0.1952(4) 0.52754(13) 0.0488(6) Uani 1 1 d .
C72 C 0.22630(12) 0.7288(4) 0.49503(11) 0.0483(6) Uani 1 1 d .
C73 C 0.69805(13) -0.2154(5) 0.83258(16) 0.0530(7) Uani 1 1 d .
C74 C 0.31122(11) -0.1907(3) 0.94363(10) 0.0350(5) Uani 1 1 d .
C75 C 0.14121(13) 0.2149(4) 0.62957(14) 0.0511(6) Uani 1 1 d .
C76 C -0.19152(15) 0.6994(5) 0.67483(17) 0.0539(7) Uani 1 1 d .
C77 C 0.60374(17) -0.5448(4) 0.83964(17) 0.0525(7) Uani 1 1 d .
C78 C 0.27241(12) -0.2231(4) 0.99462(11) 0.0435(6) Uani 1 1 d .
C79 C 0.13135(13) 0.1922(4) 0.56204(14) 0.0512(6) Uani 1 1 d .
C80 C 0.20921(13) 0.2449(4) 0.66581(13) 0.0490(6) Uani 1 1 d .
C81 C 0.31010(12) 0.2704(4) 0.97644(12) 0.0434(5) Uani 1 1 d .
C82 C 0.30155(13) 0.7352(4) 0.50933(12) 0.0478(6) Uani 1 1 d .
C83 C 0.69052(14) 0.2424(6) 0.67265(17) 0.0642(9) Uani 1 1 d .
C84 C -0.19191(13) 0.3086(5) 0.83831(15) 0.0532(7) Uani 1 1 d .
H3 H 0.4974(13) -0.397(4) 0.8999(12) 0.044(6) Uiso 1 1 d .
H1 H 0.1098(13) -0.144(3) 0.9084(10) 0.039(6) Uiso 1 1 d .
H4 H 0.4742(12) -0.423(3) 0.8277(11) 0.036(6) Uiso 1 1 d .
H2 H 0.2965(14) -0.251(4) 1.0380(13) 0.059(8) Uiso 1 1 d .
H10 H -0.0014(14) 0.506(4) 0.5958(13) 0.050(7) Uiso 1 1 d .
H5 H 0.0111(11) 0.491(3) 0.8194(11) 0.032(6) Uiso 1 1 d .
H14 H 0.4656(12) 0.049(3) 0.6536(11) 0.042(6) Uiso 1 1 d .
H6 H 0.0324(11) 0.142(3) 0.8405(10) 0.033(6) Uiso 1 1 d .
H7 H 0.0232(11) 0.074(3) 0.9149(10) 0.029(5) Uiso 1 1 d .
H8 H -0.1021(14) 0.577(4) 0.8305(12) 0.053(7) Uiso 1 1 d .
H15 H 0.4808(11) 0.009(3) 0.5819(10) 0.031(6) Uiso 1 1 d .
H11 H 0.0320(14) 0.481(4) 0.6703(13) 0.059(8) Uiso 1 1 d .
H22 H 0.5003(12) 0.100(3) 0.8821(10) 0.038(6) Uiso 1 1 d .
H24 H 0.3877(11) 0.754(3) 0.5819(10) 0.032(5) Uiso 1 1 d .
H9 H -0.0917(13) 0.539(3) 0.9091(12) 0.045(7) Uiso 1 1 d .
H12 H 0.1813(11) -0.106(3) 0.8232(11) 0.036(6) Uiso 1 1 d .
H18 H 0.5990(13) 0.494(4) 0.6809(12) 0.045(6) Uiso 1 1 d .
H23 H 0.5319(11) -0.055(3) 0.9321(11) 0.033(6) Uiso 1 1 d .
H20 H 0.3995(14) 0.340(3) 0.8548(11) 0.047(7) Uiso 1 1 d .
H19 H 0.5872(13) 0.470(4) 0.5990(12) 0.049(7) Uiso 1 1 d .
H21 H 0.2852(12) 0.415(4) 0.7989(12) 0.047(7) Uiso 1 1 d .
H13 H 0.1691(13) -0.237(4) 1.0166(12) 0.054(7) Uiso 1 1 d .
H17 H 0.4882(11) 0.409(3) 0.6859(11) 0.032(6) Uiso 1 1 d .
H25 H 0.6273(13) 0.034(3) 0.8838(11) 0.038(6) Uiso 1 1 d .
H29 H -0.0025(14) 0.998(4) 0.6049(12) 0.053(7) Uiso 1 1 d .
H33 H 0.2008(13) 0.730(4) 0.4504(13) 0.054(7) Uiso 1 1 d .
H31 H -0.1313(13) 0.928(4) 0.6029(11) 0.045(7) Uiso 1 1 d .
H27 H 0.1837(13) 0.170(4) 0.4837(12) 0.047(7) Uiso 1 1 d .
H28 H 0.2184(13) 0.262(4) 0.7132(12) 0.050(7) Uiso 1 1 d .
H32 H -0.0333(12) 0.843(3) 0.5567(11) 0.041(6) Uiso 1 1 d .
H34 H 0.3167(13) 0.225(4) 1.0223(12) 0.050(7) Uiso 1 1 d .
H26 H 0.5872(14) 0.037(4) 0.8109(14) 0.062(8) Uiso 1 1 d .
H38 H 0.4474(11) 0.439(3) 0.5112(10) 0.034(6) Uiso 1 1 d .
H35 H 0.4478(12) 0.030(3) 0.7740(10) 0.037(6) Uiso 1 1 d .
H37 H 0.0245(12) 0.611(4) 0.8807(11) 0.041(6) Uiso 1 1 d .
H40 H 0.3198(13) 0.758(4) 0.6694(12) 0.054(7) Uiso 1 1 d .
H36 H 0.4167(13) 0.259(3) 0.9628(10) 0.039(6) Uiso 1 1 d .
H39 H 0.4726(13) 0.545(4) 0.6278(12) 0.050(7) Uiso 1 1 d .
H41 H 0.3280(13) 0.739(4) 0.4724(12) 0.056(7) Uiso 1 1 d .
H49 H 0.1013(14) 0.207(4) 0.6484(11) 0.051(7) Uiso 1 1 d .
H45 H 0.0454(13) 0.705(4) 0.7522(12) 0.061(8) Uiso 1 1 d .
H50 H 0.0826(15) 0.164(4) 0.5405(13) 0.062(8) Uiso 1 1 d .
H56 H -0.0918(13) 0.298(4) 0.6398(12) 0.041(7) Uiso 1 1 d .
H54 H 0.0526(12) 0.494(3) 0.9955(11) 0.036(6) Uiso 1 1 d .
H55 H -0.0868(14) 0.961(4) 0.6752(13) 0.057(8) Uiso 1 1 d .
H57 H -0.145(2) 0.358(5) 0.6803(16) 0.096(12) Uiso 1 1 d .
H59 H 0.5955(15) -0.622(4) 0.8776(14) 0.069(9) Uiso 1 1 d .
H60 H 0.6526(17) -0.555(5) 0.8380(14) 0.071(9) Uiso 1 1 d .
H61 H 0.579(2) -0.595(5) 0.8043(18) 0.096(13) Uiso 1 1 d .
H58 H -0.0648(17) 0.324(5) 0.7136(16) 0.081(10) Uiso 1 1 d .
H65 H -0.2080(15) 0.369(4) 0.8011(14) 0.059(8) Uiso 1 1 d .
H62 H 0.7320(16) -0.182(4) 0.8712(14) 0.070(9) Uiso 1 1 d .
H63 H 0.7078(15) -0.119(4) 0.7990(14) 0.066(8) Uiso 1 1 d .
H64 H 0.710(2) -0.329(7) 0.820(2) 0.137(18) Uiso 1 1 d .
H66 H -0.2170(19) 0.379(5) 0.8703(16) 0.087(11) Uiso 1 1 d .
H67 H -0.2085(18) 0.182(6) 0.8428(17) 0.093(12) Uiso 1 1 d .
H68 H -0.198(2) 0.594(6) 0.6984(18) 0.096(12) Uiso 1 1 d .
H71 H 0.7142(19) 0.144(5) 0.6613(16) 0.074(10) Uiso 1 1 d .
H72 H 0.710(3) 0.331(7) 0.646(2) 0.133(17) Uiso 1 1 d .
H69 H -0.2252(18) 0.718(5) 0.6402(16) 0.085(11) Uiso 1 1 d .
H70 H -0.203(2) 0.812(6) 0.7008(19) 0.104(12) Uiso 1 1 d .
H73 H 0.710(2) 0.298(6) 0.718(2) 0.126(14) Uiso 1 1 d .
H77 H -0.1457(19) -0.035(5) 0.8253(15) 0.090(11) Uiso 1 1 d .
H78 H -0.0708(16) -0.080(5) 0.8135(15) 0.078(10) Uiso 1 1 d .
H79 H -0.0945(16) -0.101(5) 0.8835(16) 0.079(10) Uiso 1 1 d .

loop_
_atom_site_aniso_label
_atom_site_aniso_U_11
_atom_site_aniso_U_22
_atom_site_aniso_U_33
_atom_site_aniso_U_23
_atom_site_aniso_U_13
_atom_site_aniso_U_12
O1 0.0407(8) 0.0472(10) 0.0380(7) 0.0058(7) 0.0184(6) 0.0064(7)
O2 0.0378(8) 0.0416(9) 0.0360(7) -0.0022(7) 0.0161(6) -0.0038(7)
O3 0.0403(8) 0.0697(12) 0.0294(7) 0.0087(8) 0.0109(6) 0.0073(8)
N17 0.0267(8) 0.0436(11) 0.0280(8) -0.0005(8) 0.0060(6) -0.0047(8)
N20 0.0245(8) 0.0419(11) 0.0305(8) 0.0007(8) 0.0051(6) 0.0015(7)
C6 0.0272(10) 0.0340(12) 0.0340(10) -0.0004(9) 0.0107(8) -0.0032(8)
C7 0.0327(11) 0.0366(12) 0.0264(9) -0.0014(9) 0.0063(8) -0.0071(9)
O8 0.0556(10) 0.0673(12) 0.0361(8) -0.0030(9) 0.0137(7) 0.0084(9)
N18 0.0264(8) 0.0372(10) 0.0294(8) -0.0005(7) 0.0082(6) 0.0029(7)
O10 0.0454(9) 0.0871(14) 0.0295(7) -0.0041(9) 0.0111(7) -0.0172(9)
C11 0.0304(10) 0.0419(13) 0.0254(9) 0.0021(9) 0.0065(8) 0.0041(9)
N19 0.0268(8) 0.0351(10) 0.0286(8) 0.0010(7) 0.0069(6) -0.0029(7)
O42 0.0372(9) 0.0863(14) 0.0318(8) 0.0060(8) 0.0019(6) 0.0022(9)
C85 0.0296(10) 0.0424(13) 0.0349(10) -0.0029(10) 0.0053(8) -0.0079(9)
C86 0.0357(11) 0.0384(12) 0.0335(10) -0.0028(9) 0.0131(8) -0.0008(9)
O41 0.0439(9) 0.0733(13) 0.0302(8) 0.0084(8) 0.0093(6) 0.0003(8)
C17 0.0283(10) 0.0283(11) 0.0328(10) -0.0034(9) 0.0070(8) 0.0027(8)
C18 0.0312(10) 0.0278(11) 0.0266(9) -0.0015(8) 0.0090(8) 0.0011(8)
C19 0.0317(11) 0.0313(12) 0.0414(12) 0.0036(10) 0.0081(9) -0.0012(9)
O20 0.0338(8) 0.0814(14) 0.0381(8) 0.0137(9) 0.0024(7) 0.0072(8)
C21 0.0345(11) 0.0378(12) 0.0306(10) 0.0001(9) 0.0121(8) -0.0064(9)
C22 0.0277(10) 0.0451(14) 0.0403(11) -0.0034(10) 0.0093(9) -0.0059(9)
C23 0.0356(11) 0.0285(11) 0.0383(12) 0.0044(9) 0.0020(9) -0.0031(9)
C24 0.0272(10) 0.0415(13) 0.0327(10) -0.0052(9) 0.0039(8) 0.0005(9)
C25 0.0286(11) 0.0450(14) 0.0382(11) 0.0031(10) 0.0058(8) 0.0003(9)
O26 0.0339(8) 0.0992(16) 0.0335(8) -0.0115(9) 0.0023(7) -0.0037(9)
C27 0.0296(10) 0.0364(12) 0.0318(10) -0.0038(9) 0.0049(8) 0.0000(9)
C28 0.0240(9) 0.0288(11) 0.0292(9) 0.0017(8) 0.0071(7) -0.0013(7)
C29 0.0297(10) 0.0363(12) 0.0430(11) -0.0012(10) 0.0122(9) 0.0015(9)
C30 0.0304(11) 0.0327(12) 0.0457(12) -0.0012(10) 0.0095(9) -0.0014(9)
O31 0.0449(9) 0.0828(13) 0.0313(8) -0.0083(8) 0.0119(7) -0.0090(9)
C32 0.0317(10) 0.0280(11) 0.0262(9) 0.0002(8) 0.0098(8) -0.0018(8)
C33 0.0265(10) 0.0302(11) 0.0334(10) -0.0002(8) 0.0087(8) 0.0000(8)
C34 0.0234(9) 0.0296(11) 0.0308(9) -0.0007(8) 0.0082(7) -0.0002(7)
C35 0.0311(11) 0.0351(12) 0.0393(11) -0.0072(9) 0.0123(8) -0.0065(9)
C36 0.0317(10) 0.0297(11) 0.0346(10) 0.0049(9) 0.0087(8) -0.0021(8)
C37 0.0313(11) 0.0465(14) 0.0393(11) -0.0011(11) 0.0015(9) -0.0031(10)
O38 0.0759(13) 0.0696(14) 0.0594(11) -0.0283(11) 0.0135(10) 0.0000(11)
C39 0.0308(10) 0.0354(12) 0.0343(10) 0.0013(9) 0.0075(8) -0.0027(9)
O40 0.0433(9) 0.0926(15) 0.0296(8) 0.0007(9) 0.0045(7) -0.0097(9)
C41 0.0285(11) 0.0397(13) 0.0565(14) -0.0124(11) 0.0095(10) -0.0010(9)
C42 0.0326(11) 0.0401(12) 0.0318(10) 0.0024(9) 0.0063(8) -0.0025(9)
C43 0.0414(13) 0.0338(13) 0.0402(12) -0.0080(10) 0.0076(10) -0.0025(10)
C44 0.0332(11) 0.0376(12) 0.0370(11) -0.0031(9) 0.0081(9) -0.0085(9)
C45 0.0318(11) 0.0526(14) 0.0302(10) -0.0028(10) 0.0076(8) -0.0032(10)
C46 0.0274(10) 0.0439(13) 0.0319(10) 0.0027(9) 0.0025(8) -0.0029(9)
C47 0.0290(10) 0.0448(13) 0.0348(10) -0.0021(10) 0.0080(8) -0.0028(9)
C48 0.0290(11) 0.0441(14) 0.0396(12) -0.0074(10) 0.0015(9) 0.0017(9)
C49 0.0310(11) 0.0336(11) 0.0354(10) -0.0096(9) 0.0083(8) -0.0024(9)
C50 0.0511(16) 0.0437(15) 0.0571(16) -0.0015(13) 0.0134(13) -0.0142(12)
C51 0.0318(11) 0.0362(12) 0.0384(11) 0.0033(9) 0.0075(9) 0.0062(9)
C52 0.0273(11) 0.0447(14) 0.0584(14) 0.0003(12) 0.0121(10) -0.0006(10)
C53 0.0322(11) 0.0645(17) 0.0368(11) -0.0073(12) 0.0125(9) -0.0084(11)
C54 0.0455(14) 0.0424(14) 0.0432(13) -0.0065(11) 0.0021(11) -0.0133(11)
C55 0.0318(11) 0.0450(13) 0.0343(10) 0.0018(10) 0.0065(8) 0.0019(9)
C56 0.0337(11) 0.0371(12) 0.0394(11) 0.0088(10) 0.0077(9) 0.0006(9)
C57 0.0339(11) 0.0348(12) 0.0432(12) 0.0037(10) 0.0093(9) -0.0025(9)
C58 0.0251(10) 0.0422(13) 0.0399(11) 0.0063(10) 0.0094(8) -0.0019(9)
C59 0.0392(12) 0.0478(15) 0.0522(13) -0.0017(12) 0.0210(10) 0.0002(11)
C60 0.0385(13) 0.0432(14) 0.0450(13) -0.0075(11) 0.0058(10) -0.0130(10)
C61 0.0414(13) 0.0447(14) 0.0491(13) -0.0045(12) 0.0197(10) -0.0114(10)
C62 0.0392(12) 0.0546(16) 0.0406(12) 0.0035(11) 0.0040(10) 0.0129(11)
C63 0.0297(11) 0.0537(15) 0.0339(10) -0.0030(11) 0.0028(8) -0.0042(10)
C64 0.0363(12) 0.0382(13) 0.0523(14) 0.0026(12) 0.0119(10) 0.0067(10)
C65 0.0358(12) 0.0344(12) 0.0436(12) 0.0033(10) 0.0016(10) 0.0078(9)
C66 0.0275(11) 0.0489(15) 0.0680(16) -0.0186(13) 0.0050(11) -0.0031(10)
C67 0.0334(12) 0.0487(15) 0.0671(16) -0.0174(13) 0.0229(11) -0.0124(10)
C68 0.0327(11) 0.0364(13) 0.0443(13) -0.0062(10) 0.0060(9) -0.0026(9)
C69 0.0329(12) 0.0394(14) 0.0585(15) -0.0020(12) 0.0074(11) -0.0094(10)
C70 0.0313(11) 0.0325(12) 0.0332(10) -0.0066(9) 0.0042(8) 0.0001(8)
C71 0.0377(13) 0.0592(17) 0.0476(14) 0.0133(13) 0.0005(11) -0.0062(11)
C72 0.0389(12) 0.0719(19) 0.0354(11) -0.0007(12) 0.0099(10) 0.0008(12)
C73 0.0290(12) 0.069(2) 0.0628(17) 0.0085(16) 0.0126(11) -0.0011(12)
C74 0.0298(10) 0.0378(12) 0.0379(10) -0.0015(9) 0.0072(8) 0.0007(9)
C75 0.0343(13) 0.0475(15) 0.0765(18) -0.0003(14) 0.0246(12) -0.0015(11)
C76 0.0394(14) 0.0582(18) 0.0683(18) -0.0003(16) 0.0213(13) -0.0006(12)
C77 0.0471(16) 0.0416(15) 0.0708(19) 0.0056(15) 0.0158(14) 0.0135(12)
C78 0.0379(12) 0.0554(16) 0.0395(12) 0.0064(11) 0.0128(10) 0.0022(11)
C79 0.0271(11) 0.0535(16) 0.0716(17) 0.0157(14) 0.0032(11) -0.0046(11)
C80 0.0389(13) 0.0574(17) 0.0557(15) -0.0101(13) 0.0227(11) -0.0038(11)
C81 0.0325(11) 0.0514(15) 0.0454(12) -0.0110(12) 0.0027(9) 0.0034(10)
C82 0.0399(13) 0.0608(17) 0.0471(13) 0.0004(12) 0.0204(10) 0.0009(12)
C83 0.0314(14) 0.092(3) 0.0657(18) -0.0119(19) -0.0039(12) -0.0052(15)
C84 0.0322(13) 0.069(2) 0.0554(16) 0.0138(15) -0.0023(11) -0.0002(12)

loop_
_atom_type_symbol
_atom_type_description
_atom_type_scat_dispersion_real
_atom_type_scat_dispersion_imag
_atom_type_scat_source
C C 0.0033 0.0016 'International Tables Vol C Tables 4.2.6.8 and 6.1.1.4'
H H 0.0000 0.0000 'International Tables Vol C Tables 4.2.6.8 and 6.1.1.4'
N N 0.0061 0.0033 'International Tables Vol C Tables 4.2.6.8 and 6.1.1.4'
O O 0.0106 0.0060 'International Tables Vol C Tables 4.2.6.8 and 6.1.1.4'

loop_
_geom_angle_atom_site_label_1
_geom_angle_atom_site_label_2
_geom_angle_atom_site_label_3
_geom_angle
C45 N17 C85 110.99(16)
C45 N17 C6 125.54(16)
C85 N17 C6 122.83(15)
C55 N20 C24 110.84(16)
C55 N20 C33 124.70(16)
C24 N20 C33 124.34(16)
N17 C6 C30 110.00(17)
N17 C6 C57 111.86(16)
C30 C6 C57 110.39(17)
N17 C6 C53 108.33(15)
C30 C6 C53 108.48(19)
C57 C6 C53 107.67(19)
C46 C7 C54 124.6(2)
C46 C7 C18 122.69(19)
C54 C7 C18 112.66(19)
C42 N18 C86 110.69(16)
C42 N18 C34 122.78(15)
C86 N18 C34 125.37(16)
C63 C11 C62 124.5(2)
C63 C11 C32 122.6(2)
C62 C11 C32 112.87(19)
C27 N19 C21 110.68(16)
C27 N19 C28 122.66(15)
C21 N19 C28 125.44(16)
O40 C85 N17 124.20(19)
O40 C85 C39 129.33(19)
N17 C85 C39 106.44(16)
O31 C86 N18 126.29(19)
O31 C86 C29 127.95(18)
N18 C86 C29 105.74(16)
O2 C17 C28 123.89(19)
O2 C17 H54 122.3(13)
C28 C17 H54 113.0(13)
C7 C18 C28 114.81(17)
C7 C18 H6 105.9(12)
C28 C18 H6 106.2(13)
C7 C18 H7 107.5(12)
C28 C18 H7 110.0(12)
H6 C18 H7 112.5(18)
C51 C19 C33 113.87(18)
C51 C19 H3 108.6(15)
C33 C19 H3 111.7(16)
C51 C19 H4 108.5(13)
C33 C19 H4 109.1(14)
H3 C19 H4 105(2)
O41 C21 N19 126.09(19)
O41 C21 C35 128.35(18)
N19 C21 C35 105.50(16)
C44 C22 C64 122.67(19)
C44 C22 C76 124.3(2)
C64 C22 C76 113.0(2)
C65 C23 C28 110.08(17)
C65 C23 H5 110.1(13)
C28 C23 H5 111.1(14)
C65 C23 H37 112.8(13)
C28 C23 H37 108.4(14)
H5 C23 H37 104(2)
O42 C24 N20 124.40(19)
O42 C24 C70 128.90(19)
N20 C24 C70 106.69(16)
C51 C25 C69 121.68(19)
C51 C25 C73 124.6(2)
C69 C25 C73 113.7(2)
O3 C27 N19 124.75(18)
O3 C27 C49 128.30(19)
N19 C27 C49 106.96(16)
N19 C28 C18 110.77(16)
N19 C28 C17 106.68(15)
C18 C28 C17 113.24(16)
N19 C28 C23 111.17(16)
C18 C28 C23 110.16(16)
C17 C28 C23 104.64(16)
C56 C29 C80 121.5(2)
C56 C29 C86 108.78(17)
C80 C29 C86 129.7(2)
C44 C30 C6 112.73(18)
C44 C30 H10 107.3(15)
C6 C30 H10 113.9(16)
C44 C30 H11 107.0(15)
C6 C30 H11 110.2(16)
H10 C30 H11 105(2)
C11 C32 C34 115.10(17)
C11 C32 H14 108.5(13)
C34 C32 H14 109.0(14)
C11 C32 H15 106.4(12)
C34 C32 H15 111.8(13)
H14 C32 H15 105.5(19)
N20 C33 C19 110.19(16)
N20 C33 C68 111.45(16)
C19 C33 C68 110.55(17)
N20 C33 C58 108.53(15)
C19 C33 C58 109.61(18)
C68 C33 C58 106.41(17)
N18 C34 C32 109.89(16)
N18 C34 C36 107.58(15)
C32 C34 C36 112.34(16)
N18 C34 C43 111.20(16)
C32 C34 C43 111.08(17)
C36 C34 C43 104.62(17)
C61 C35 C49 121.1(2)
C61 C35 C21 130.2(2)
C49 C35 C21 108.61(17)
O1 C36 C34 123.11(19)
O1 C36 H38 121.3(13)
C34 C36 H38 115.1(13)
C39 C37 C52 117.4(2)
C39 C37 H40 120.2(15)
C52 C37 H40 122.3(15)
C37 C39 C47 122.02(18)
C37 C39 C85 130.01(18)
C47 C39 C85 107.96(17)
C48 C41 C59 120.7(2)
C48 C41 H1 117.1(13)
C59 C41 H1 122.1(12)
O10 C42 N18 124.97(18)
O10 C42 C56 128.03(19)
N18 C42 C56 106.97(16)
C60 C43 C34 110.19(18)
C60 C43 H17 107.6(13)
C34 C43 H17 111.0(14)
C60 C43 H39 112.5(15)
C34 C43 H39 108.6(15)
H17 C43 H39 107(2)
C22 C44 C50 125.2(2)
C22 C44 C30 122.1(2)
C50 C44 C30 112.7(2)
O26 C45 N17 126.51(18)
O26 C45 C47 128.01(18)
N17 C45 C47 105.49(16)
C7 C46 C65 122.31(18)
C7 C46 C84 124.3(2)
C65 C46 C84 113.4(2)
C72 C47 C39 120.87(19)
C72 C47 C45 130.36(19)
C39 C47 C45 108.76(17)
C70 C48 C41 117.4(2)
C70 C48 H12 118.7(13)
C41 C48 H12 123.6(13)
C35 C49 C81 121.78(19)
C35 C49 C27 107.83(17)
C81 C49 C27 130.38(19)
C44 C50 H56 107.5(16)
C44 C50 H57 115(2)
H56 C50 H57 105(3)
C44 C50 H58 112(2)
H56 C50 H58 109(3)
H57 C50 H58 109(3)
C25 C51 C77 125.2(2)
C25 C51 C19 123.0(2)
C77 C51 C19 111.9(2)
C82 C52 C37 121.0(2)
C82 C52 H24 119.6(12)
C37 C52 H24 119.4(12)
O38 C53 C6 123.8(3)
O38 C53 H45 118.6(15)
C6 C53 H45 116.9(15)
C7 C54 H77 118(2)
C7 C54 H78 110(2)
H77 C54 H78 105(3)
C7 C54 H79 113.5(19)
H77 C54 H79 103(3)
H78 C54 H79 106(3)
O20 C55 N20 125.85(19)
O20 C55 C74 128.39(19)
N20 C55 C74 105.76(16)
C71 C56 C29 121.8(2)
C71 C56 C42 130.6(2)
C29 C56 C42 107.60(17)
C6 C57 C64 110.46(18)
C6 C57 H29 110.3(16)
C64 C57 H29 111.7(16)
C6 C57 H32 108.6(14)
C64 C57 H32 110.3(13)
H29 C57 H32 105(2)
O8 C58 C33 123.4(2)
O8 C58 H35 127.3(12)
C33 C58 H35 109.0(12)
C41 C59 C78 121.6(2)
C41 C59 H13 120.5(14)
C78 C59 H13 117.8(14)
C63 C60 C43 113.50(19)
C63 C60 H18 104.9(15)
C43 C60 H18 106.7(14)
C63 C60 H19 107.5(16)
C43 C60 H19 109.9(14)
H18 C60 H19 114(2)
C35 C61 C67 117.5(2)
C35 C61 H21 119.2(15)
C67 C61 H21 123.3(15)
C11 C62 H80 109.5
C11 C62 H81 109.5
H80 C62 H81 109.5
C11 C62 H82 109.5
H80 C62 H82 109.5
H81 C62 H82 109.5
C11 C63 C60 122.44(19)
C11 C63 C83 123.6(3)
C60 C63 C83 114.0(2)
C22 C64 C57 114.85(19)
C22 C64 H31 108.5(16)
C57 C64 H31 108.4(14)
C22 C64 H55 108.5(16)
C57 C64 H55 108.7(15)
H31 C64 H55 108(2)
C46 C65 C23 113.29(19)
C46 C65 H8 109.3(15)
C23 C65 H8 106.0(14)
C46 C65 H9 108.5(15)
C23 C65 H9 113.5(14)
H8 C65 H9 106(2)
C67 C66 C81 121.0(2)
C67 C66 H36 117.3(13)
C81 C66 H36 121.7(13)
C66 C67 C61 121.7(2)
C66 C67 H20 120.3(15)
C61 C67 H20 118.0(15)
C69 C68 C33 109.68(19)
C69 C68 H22 110.8(13)
C33 C68 H22 109.6(13)
C69 C68 H23 110.8(13)
C33 C68 H23 107.5(14)
H22 C68 H23 108.4(19)
C25 C69 C68 114.3(2)
C25 C69 H25 108.5(15)
C68 C69 H25 108.2(14)
C25 C69 H26 107.4(16)
C68 C69 H26 112.0(15)
H25 C69 H26 106(2)
C48 C70 C74 121.79(19)
C48 C70 C24 129.97(19)
C74 C70 C24 108.23(17)
C56 C71 C79 117.4(2)
C56 C71 H27 122.1(15)
C79 C71 H27 120.4(15)
C47 C72 C82 117.5(2)
C47 C72 H33 119.9(15)
C82 C72 H33 122.5(15)
C25 C73 H62 111.6(17)
C25 C73 H63 112.6(16)
H62 C73 H63 102(2)
C25 C73 H64 109(3)
H62 C73 H64 108(3)
H63 C73 H64 113(3)
C78 C74 C70 121.2(2)
C78 C74 C55 130.4(2)
C70 C74 C55 108.43(17)
C79 C75 C80 121.9(2)
C79 C75 H49 115.6(15)
C80 C75 H49 122.5(16)
C22 C76 H68 109(2)
C22 C76 H69 111(2)
H68 C76 H69 114(3)
C22 C76 H70 114(2)
H68 C76 H70 112(3)
H69 C76 H70 96(3)
C51 C77 H59 111.7(17)
C51 C77 H60 113(2)
H59 C77 H60 105(2)
C51 C77 H61 112(3)
H59 C77 H61 105(3)
H60 C77 H61 110(3)
C74 C78 C59 117.3(2)
C74 C78 H2 120.8(15)
C59 C78 H2 121.8(15)
C75 C79 C71 120.8(2)
C75 C79 H50 117.0(15)
C71 C79 H50 122.0(16)
C29 C80 C75 116.6(2)
C29 C80 H28 119.0(14)
C75 C80 H28 124.4(14)
C49 C81 C66 116.9(2)
C49 C81 H34 122.5(14)
C66 C81 H34 120.4(14)
C52 C82 C72 121.2(2)
C52 C82 H41 121.4(14)
C72 C82 H41 117.3(14)
C63 C83 H71 115(2)
C63 C83 H72 107(3)
H71 C83 H72 100(3)
C63 C83 H73 118(2)
H71 C83 H73 116(3)
H72 C83 H73 96(4)
C46 C84 H65 113.4(18)
C46 C84 H66 113.6(19)
H65 C84 H66 99(3)
C46 C84 H67 107(2)
H65 C84 H67 119(3)
H66 C84 H67 105(3)

loop_
_geom_bond_atom_site_label_1
_geom_bond_atom_site_label_2
_geom_bond_distance
O1 C36 1.201(2)
O2 C17 1.199(2)
O3 C27 1.213(2)
N17 C45 1.405(2)
N17 C85 1.406(2)
N17 C6 1.483(2)
N20 C55 1.408(3)
N20 C24 1.408(3)
N20 C33 1.483(2)
C6 C30 1.517(3)
C6 C57 1.525(3)
C6 C53 1.553(3)
C7 C46 1.323(3)
C7 C54 1.503(3)
C7 C18 1.515(3)
O8 C58 1.193(3)
N18 C42 1.402(2)
N18 C86 1.404(2)
N18 C34 1.483(2)
O10 C42 1.210(2)
C11 C63 1.321(3)
C11 C62 1.504(3)
C11 C32 1.516(3)
N19 C27 1.399(3)
N19 C21 1.413(2)
N19 C28 1.483(2)
O42 C24 1.205(2)
C85 O40 1.201(2)
C85 C39 1.479(3)
C86 O31 1.204(2)
C86 C29 1.497(3)
O41 C21 1.201(2)
C17 C28 1.532(3)
C17 H54 0.98(3)
C18 C28 1.518(3)
C18 H6 0.99(2)
C18 H7 0.99(2)
C19 C51 1.513(3)
C19 C33 1.521(3)
C19 H3 0.94(2)
C19 H4 0.94(2)
O20 C55 1.204(2)
C21 C35 1.491(3)
C22 C44 1.331(3)
C22 C64 1.504(3)
C22 C76 1.512(3)
C23 C65 1.523(3)
C23 C28 1.543(3)
C23 H5 0.97(2)
C23 H37 0.98(3)
C24 C70 1.475(3)
C25 C51 1.329(3)
C25 C69 1.507(4)
C25 C73 1.512(3)
O26 C45 1.204(2)
C27 C49 1.480(3)
C29 C56 1.377(3)
C29 C80 1.386(3)
C30 C44 1.515(3)
C30 H10 0.97(3)
C30 H11 1.01(3)
C32 C34 1.522(3)
C32 H14 0.98(2)
C32 H15 0.98(2)
C33 C68 1.530(3)
C33 C58 1.549(3)
C34 C36 1.530(3)
C34 C43 1.542(3)
C35 C61 1.380(3)
C35 C49 1.384(3)
C36 H38 0.96(2)
C37 C39 1.375(3)
C37 C52 1.387(3)
C37 H40 0.92(2)
O38 C53 1.179(3)
C39 C47 1.381(3)
C41 C48 1.391(3)
C41 C59 1.391(3)
C41 H1 1.00(2)
C42 C56 1.486(3)
C43 C60 1.521(3)
C43 H17 0.93(2)
C43 H39 1.02(3)
C44 C50 1.502(3)
C45 C47 1.491(3)
C46 C65 1.508(3)
C46 C84 1.513(3)
C47 C72 1.378(3)
C48 C70 1.382(3)
C48 H12 0.94(2)
C49 C81 1.386(3)
C50 H56 0.90(3)
C50 H57 0.94(4)
C50 H58 0.99(3)
C51 C77 1.503(3)
C52 C82 1.380(3)
C52 H24 0.95(2)
C53 H45 1.09(3)
C54 H77 0.92(3)
C54 H78 0.97(3)
C54 H79 0.99(3)
C55 C74 1.492(3)
C56 C71 1.375(3)
C57 C64 1.527(3)
C57 H29 0.97(3)
C57 H32 1.02(2)
C58 H35 1.04(3)
C59 C78 1.391(3)
C59 H13 0.99(2)
C60 C63 1.507(4)
C60 H18 0.99(3)
C60 H19 0.99(3)
C61 C67 1.389(4)
C61 H21 0.93(2)
C62 H80 0.9700
C62 H81 0.9700
C62 H82 0.9700
C63 C83 1.510(3)
C64 H31 0.97(2)
C64 H55 1.02(3)
C65 H8 1.03(3)
C65 H9 0.99(2)
C66 C67 1.375(4)
C66 C81 1.400(3)
C66 H36 0.94(2)
C67 H20 0.92(2)
C68 C69 1.527(3)
C68 H22 1.02(3)
C68 H23 0.96(2)
C69 H25 0.92(2)
C69 H26 1.04(3)
C70 C74 1.385(3)
C71 C79 1.392(3)
C71 H27 0.91(2)
C72 C82 1.395(3)
C72 H33 0.97(2)
C73 H62 0.97(3)
C73 H63 1.03(3)
C73 H64 0.92(5)
C74 C78 1.381(3)
C75 C79 1.379(4)
C75 C80 1.392(3)
C75 H49 0.89(3)
C76 H68 0.95(4)
C76 H69 0.89(3)
C76 H70 1.04(4)
C77 H59 1.00(3)
C77 H60 0.92(3)
C77 H61 0.88(4)
C78 H2 0.96(3)
C79 H50 0.97(3)
C80 H28 0.97(2)
C81 H34 0.99(2)
C82 H41 0.96(2)
C83 H71 0.91(4)
C83 H72 0.97(5)
C83 H73 1.03(4)
C84 H65 0.90(3)
C84 H66 1.01(4)
C84 H67 1.01(4)

loop_
_geom_torsion_atom_site_label_1
_geom_torsion_atom_site_label_2
_geom_torsion_atom_site_label_3
_geom_torsion_atom_site_label_4
_geom_torsion
C45 N17 C6 C30 73.1(3)
C85 N17 C6 C30 -96.8(2)
C45 N17 C6 C57 -49.9(3)
C85 N17 C6 C57 140.1(2)
C45 N17 C6 C53 -168.4(2)
C85 N17 C6 C53 21.6(3)
C45 N17 C85 O40 -171.8(2)
C6 N17 C85 O40 -0.5(4)
C45 N17 C85 C39 6.4(3)
C6 N17 C85 C39 177.70(18)
C42 N18 C86 O31 174.0(2)
C34 N18 C86 O31 6.1(4)
C42 N18 C86 C29 -4.3(2)
C34 N18 C86 C29 -172.13(18)
C46 C7 C18 C28 8.9(3)
C54 C7 C18 C28 -171.65(18)
C27 N19 C21 O41 170.7(2)
C28 N19 C21 O41 3.1(4)
C27 N19 C21 C35 -6.8(2)
C28 N19 C21 C35 -174.39(17)
C55 N20 C24 O42 178.1(2)
C33 N20 C24 O42 -5.6(3)
C55 N20 C24 C70 -1.5(2)
C33 N20 C24 C70 174.78(18)
C21 N19 C27 O3 -173.8(2)
C28 N19 C27 O3 -5.8(3)
C21 N19 C27 C49 5.8(2)
C28 N19 C27 C49 173.77(17)
C27 N19 C28 C18 -90.2(2)
C21 N19 C28 C18 76.1(2)
C27 N19 C28 C17 33.5(2)
C21 N19 C28 C17 -160.29(19)
C27 N19 C28 C23 147.02(19)
C21 N19 C28 C23 -46.8(3)
C7 C18 C28 N19 -163.34(15)
C7 C18 C28 C17 76.9(2)
C7 C18 C28 C23 -39.9(2)
O2 C17 C28 N19 -138.7(2)
O2 C17 C28 C18 -16.6(3)
O2 C17 C28 C23 103.4(2)
C65 C23 C28 N19 -177.63(17)
C65 C23 C28 C18 59.2(2)
C65 C23 C28 C17 -62.8(2)
O31 C86 C29 C56 -176.4(3)
N18 C86 C29 C56 1.8(3)
O31 C86 C29 C80 2.2(4)
N18 C86 C29 C80 -179.6(2)
N17 C6 C30 C44 -172.87(17)
C57 C6 C30 C44 -48.9(2)
C53 C6 C30 C44 68.8(2)
C63 C11 C32 C34 8.8(3)
C62 C11 C32 C34 -171.59(17)
C55 N20 C33 C19 60.3(3)
C24 N20 C33 C19 -115.5(2)
C55 N20 C33 C68 -62.8(3)
C24 N20 C33 C68 121.4(2)
C55 N20 C33 C58 -179.7(2)
C24 N20 C33 C58 4.5(3)
C51 C19 C33 N20 -166.98(17)
C51 C19 C33 C68 -43.3(2)
C51 C19 C33 C58 73.6(2)
C42 N18 C34 C32 -91.5(2)
C86 N18 C34 C32 75.0(2)
C42 N18 C34 C36 31.1(3)
C86 N18 C34 C36 -162.44(19)
C42 N18 C34 C43 145.1(2)
C86 N18 C34 C43 -48.4(3)
C11 C32 C34 N18 -161.06(15)
C11 C32 C34 C36 79.2(2)
C11 C32 C34 C43 -37.6(2)
O41 C21 C35 C61 5.1(4)
N19 C21 C35 C61 -177.5(2)
O41 C21 C35 C49 -172.2(2)
N19 C21 C35 C49 5.2(2)
N18 C34 C36 O1 -136.6(2)
C32 C34 C36 O1 -15.5(3)
C43 C34 C36 O1 105.1(2)
C52 C37 C39 C47 -0.4(4)
C52 C37 C39 C85 -179.0(2)
O40 C85 C39 C37 -7.9(4)
N17 C85 C39 C37 174.0(2)
O40 C85 C39 C47 173.3(3)
N17 C85 C39 C47 -4.8(3)
C86 N18 C42 O10 -173.3(2)
C34 N18 C42 O10 -5.0(4)
C86 N18 C42 C56 5.0(2)
C34 N18 C42 C56 173.29(18)
N18 C34 C43 C60 179.74(18)
C32 C34 C43 C60 57.0(2)
C36 C34 C43 C60 -64.4(2)
C64 C22 C44 C50 -177.6(2)
C76 C22 C44 C50 2.9(4)
C64 C22 C44 C30 1.2(3)
C76 C22 C44 C30 -178.4(2)
C6 C30 C44 C22 19.1(3)
C6 C30 C44 C50 -161.9(2)
C85 N17 C45 O26 174.1(3)
C6 N17 C45 O26 3.1(4)
C85 N17 C45 C47 -5.4(3)
C6 N17 C45 C47 -176.43(19)
C54 C7 C46 C65 -175.7(2)
C18 C7 C46 C65 3.7(3)
C54 C7 C46 C84 4.0(4)
C18 C7 C46 C84 -176.6(2)
C37 C39 C47 C72 1.8(4)
C85 C39 C47 C72 -179.3(2)
C37 C39 C47 C45 -177.3(2)
C85 C39 C47 C45 1.6(3)
O26 C45 C47 C72 3.7(5)
N17 C45 C47 C72 -176.8(3)
O26 C45 C47 C39 -177.3(3)
N17 C45 C47 C39 2.3(3)
C59 C41 C48 C70 0.7(3)
C61 C35 C49 C81 -0.8(3)
C21 C35 C49 C81 176.8(2)
C61 C35 C49 C27 -179.4(2)
C21 C35 C49 C27 -1.9(2)
O3 C27 C49 C35 177.3(2)
N19 C27 C49 C35 -2.3(2)
O3 C27 C49 C81 -1.2(4)
N19 C27 C49 C81 179.3(2)
C69 C25 C51 C77 -179.2(2)
C73 C25 C51 C77 2.9(4)
C69 C25 C51 C19 1.4(3)
C73 C25 C51 C19 -176.5(2)
C33 C19 C51 C25 13.0(3)
C33 C19 C51 C77 -166.5(2)
C39 C37 C52 C82 -1.1(4)
N17 C6 C53 O38 85.1(3)
C30 C6 C53 O38 -155.5(2)
C57 C6 C53 O38 -36.1(3)
C24 N20 C55 O20 -178.4(2)
C33 N20 C55 O20 5.3(4)
C24 N20 C55 C74 1.9(2)
C33 N20 C55 C74 -174.37(18)
C80 C29 C56 C71 1.0(4)
C86 C29 C56 C71 179.7(2)
C80 C29 C56 C42 -177.5(2)
C86 C29 C56 C42 1.2(3)
O10 C42 C56 C71 -3.9(4)
N18 C42 C56 C71 177.9(3)
O10 C42 C56 C29 174.4(2)
N18 C42 C56 C29 -3.8(2)
N17 C6 C57 C64 -177.93(18)
C30 C6 C57 C64 59.2(2)
C53 C6 C57 C64 -59.0(2)
N20 C33 C58 O8 -110.8(2)
C19 C33 C58 O8 9.6(3)
C68 C33 C58 O8 129.1(2)
C48 C41 C59 C78 -0.5(4)
C34 C43 C60 C63 -47.9(3)
C49 C35 C61 C67 1.5(3)
C21 C35 C61 C67 -175.5(2)
C62 C11 C63 C60 -178.7(2)
C32 C11 C63 C60 0.8(3)
C62 C11 C63 C83 2.3(4)
C32 C11 C63 C83 -178.1(2)
C43 C60 C63 C11 19.7(3)
C43 C60 C63 C83 -161.3(2)
C44 C22 C64 C57 9.4(3)
C76 C22 C64 C57 -171.0(2)
C6 C57 C64 C22 -39.3(3)
C7 C46 C65 C23 16.5(3)
C84 C46 C65 C23 -163.2(2)
C28 C23 C65 C46 -47.5(3)
C81 C66 C67 C61 0.6(4)
C35 C61 C67 C66 -1.4(4)
N20 C33 C68 C69 -177.54(18)
C19 C33 C68 C69 59.5(2)
C58 C33 C68 C69 -59.4(2)
C51 C25 C69 C68 15.7(3)
C73 C25 C69 C68 -166.1(2)
C33 C68 C69 C25 -45.7(3)
C41 C48 C70 C74 -0.5(3)
C41 C48 C70 C24 179.0(2)
O42 C24 C70 C48 1.3(4)
N20 C24 C70 C48 -179.1(2)
O42 C24 C70 C74 -179.1(3)
N20 C24 C70 C74 0.5(2)
C29 C56 C71 C79 0.7(4)
C42 C56 C71 C79 178.8(2)
C39 C47 C72 C82 -1.6(4)
C45 C47 C72 C82 177.3(3)
C48 C70 C74 C78 0.1(3)
C24 C70 C74 C78 -179.5(2)
C48 C70 C74 C55 -179.7(2)
C24 C70 C74 C55 0.7(2)
O20 C55 C74 C78 -1.0(4)
N20 C55 C74 C78 178.7(3)
O20 C55 C74 C70 178.7(3)
N20 C55 C74 C70 -1.6(3)
C70 C74 C78 C59 0.2(4)
C55 C74 C78 C59 179.9(2)
C41 C59 C78 C74 0.0(4)
C80 C75 C79 C71 1.3(4)
C56 C71 C79 C75 -1.8(4)
C56 C29 C80 C75 -1.5(4)
C86 C29 C80 C75 -179.9(2)
C79 C75 C80 C29 0.4(4)
C35 C49 C81 C66 -0.1(3)
C27 C49 C81 C66 178.2(2)
C67 C66 C81 C49 0.1(4)
C37 C52 C82 C72 1.2(4)
C47 C72 C82 C52 0.2(4)
